data_7103475
loop_
_publ_author_name
'Vinokurov, Nikolai'
'Pietrusiewicz, K Micha\/l'
'Frynas, S\/lawomir'
'Wiebcke, Michael'
'Butensch\"on, Holger'

_publ_section_title
;
 Asymmetric 1,3-dipolar cycloaddition with a P-stereogenic
 dipolarophile: an efficient approach to novel P-stereogenic
 1,2-diphosphine systems.
;
_journal_issue 42
_journal_name_full 'Chemical communications (Cambridge, England)'
_journal_page_first 5408
_journal_page_last 5410
_journal_paper_doi 10.1039/b810573a
_journal_year 2008
_chemical_absolute_configuration ad
_chemical_formula_sum 'C29 H35 B2 N O P2'
_chemical_formula_weight 497.14
_chemical_name_systematic
;
?
;
_space_group_IT_number 4
_symmetry_cell_setting monoclinic
_symmetry_space_group_name_Hall 'P 2yb'
_symmetry_space_group_name_H-M 'P 1 21 1'
_atom_sites_solution_hydrogens geom
_atom_sites_solution_primary direct
_atom_sites_solution_secondary difmap
_audit_creation_method SHELXL-97
_cell_angle_alpha 90.00
_cell_angle_beta 112.33(4)
_cell_angle_gamma 90.00
_cell_formula_units_Z 4
_cell_length_a 16.370(6)
_cell_length_b 11.336(7)
_cell_length_c 17.169(6)
_cell_measurement_reflns_used 7998
_cell_measurement_temperature 294
_cell_measurement_theta_max 24.45
_cell_measurement_theta_min 2.15
_cell_volume 2947(3)
_computing_cell_refinement 'Stoe IPDS software'
_computing_data_collection 'Stoe IPDS software'
_computing_data_reduction 'Stoe IPDS software'
_computing_structure_refinement 'SHELXL-97 (Sheldrick, 1997)'
_computing_structure_solution 'SHELXS-97 (sheldrick, 1997)'
_diffrn_ambient_temperature 294
_diffrn_measured_fraction_theta_full 0.987
_diffrn_measured_fraction_theta_max 0.987
_diffrn_measurement_device_type 'Stoe IPDS'
_diffrn_measurement_method psi-scan
_diffrn_radiation_monochromator graphite
_diffrn_radiation_source 'fine-focus sealed tube'
_diffrn_radiation_type MoK\a
_diffrn_radiation_wavelength 0.71073
_diffrn_reflns_av_R_equivalents 0.0977
_diffrn_reflns_limit_h_max 19
_diffrn_reflns_limit_h_min -19
_diffrn_reflns_limit_k_max 13
_diffrn_reflns_limit_k_min -13
_diffrn_reflns_limit_l_max 20
_diffrn_reflns_limit_l_min -20
_diffrn_reflns_number 38592
_diffrn_reflns_theta_full 25.03
_diffrn_reflns_theta_max 25.06
_diffrn_reflns_theta_min 2.21
_exptl_absorpt_coefficient_mu 0.168
_exptl_absorpt_correction_T_max 0.9741
_exptl_absorpt_correction_T_min 0.9108
_exptl_absorpt_correction_type multi-scan
_exptl_absorpt_process_details
;
[c.f. r.h. blessing, acta cryst. (1995), a51, 33-38]
;
_exptl_crystal_colour colourless
_exptl_crystal_density_diffrn 1.120
_exptl_crystal_density_method 'not measured'
_exptl_crystal_description block
_exptl_crystal_F_000 1056
_exptl_crystal_size_max 0.37
_exptl_crystal_size_mid 0.29
_exptl_crystal_size_min 0.17
_refine_diff_density_max 0.202
_refine_diff_density_min -0.152
_refine_diff_density_rms 0.035
_refine_ls_abs_structure_details 'Flack H D (1983), Acta Cryst. A39, 876-881'
_refine_ls_abs_structure_Flack -0.01(5)
_refine_ls_extinction_method none
_refine_ls_goodness_of_fit_ref 0.768
_refine_ls_hydrogen_treatment constr
_refine_ls_matrix_type full
_refine_ls_number_parameters 633
_refine_ls_number_reflns 10351
_refine_ls_number_restraints 1
_refine_ls_restrained_S_all 0.768
_refine_ls_R_factor_all 0.0940
_refine_ls_R_factor_gt 0.0422
_refine_ls_shift/su_max 0.001
_refine_ls_shift/su_mean 0.000
_refine_ls_structure_factor_coef Fsqd
_refine_ls_weighting_details 'calc w=1/[\s^2^(Fo^2^)+(0.0002P)^2^+0.0000P] where P=(Fo^2^+2Fc^2^)/3'
_refine_ls_weighting_scheme calc
_refine_ls_wR_factor_gt 0.0537
_refine_ls_wR_factor_ref 0.0608
_reflns_number_gt 5205
_reflns_number_total 10351
_reflns_threshold_expression >2sigma(I)
_cod_data_source_file b810573a.txt
_cod_data_source_block f
_cod_original_sg_symbol_H-M P21
_cod_original_formula_sum 'C29 H35 B2 N1 O1 P2'
_cod_database_code 7103475

loop_
_symmetry_equiv_pos_as_xyz
'x, y, z'
'-x, y+1/2, -z'

loop_
_atom_site_label
_atom_site_type_symbol
_atom_site_fract_x
_atom_site_fract_y
_atom_site_fract_z
_atom_site_U_iso_or_equiv
_atom_site_adp_type
_atom_site_occupancy
_atom_site_symmetry_multiplicity
_atom_site_calc_flag
_atom_site_refinement_flags
_atom_site_disorder_assembly
_atom_site_disorder_group
P1 P 1.02944(6) 0.36132(8) 0.28430(5) 0.0612(3) Uani 1 1 d . . .
P2 P 0.95079(6) 0.64732(9) 0.40086(5) 0.0650(3) Uani 1 1 d . . .
O1 O 0.87446(16) 0.35525(18) 0.30939(14) 0.0668(6) Uani 1 1 d . . .
N1 N 0.81440(18) 0.4130(2) 0.23282(15) 0.0544(7) Uani 1 1 d . . .
C3 C 0.8225(2) 0.5398(2) 0.25925(18) 0.0492(8) Uani 1 1 d . . .
H3 H 0.7935 0.5503 0.2993 0.049 Uiso 1 1 calc R . .
C4 C 0.9235(2) 0.5522(3) 0.30746(18) 0.0488(8) Uani 1 1 d . . .
H4 H 0.9505 0.5839 0.2698 0.049 Uiso 1 1 calc R . .
C5 C 0.9532(2) 0.4220(3) 0.33048(19) 0.0551(8) Uani 1 1 d . . .
H5 H 0.9837 0.4185 0.3918 0.055 Uiso 1 1 calc R . .
B1 B 1.1446(3) 0.4029(5) 0.3505(3) 0.115(2) Uani 1 1 d . . .
H1A H 1.1583 0.3764 0.4072 0.115 Uiso 1 1 calc R . .
H1B H 1.1508 0.4871 0.3501 0.115 Uiso 1 1 calc R . .
H1C H 1.1844 0.3667 0.3285 0.115 Uiso 1 1 calc R . .
C6 C 1.0121(3) 0.2064(3) 0.2826(3) 0.1036(15) Uani 1 1 d . . .
H6A H 1.0286 0.1780 0.3392 0.104 Uiso 1 1 calc R . .
H6B H 1.0475 0.1681 0.2565 0.104 Uiso 1 1 calc R . .
H6C H 0.9509 0.1894 0.2512 0.104 Uiso 1 1 calc R . .
C7 C 0.9968(3) 0.4076(3) 0.1771(2) 0.0671(10) Uani 1 1 d . . .
C8 C 1.0340(3) 0.5059(4) 0.1584(3) 0.0980(14) Uani 1 1 d . . .
H8 H 1.0752 0.5494 0.2014 0.098 Uiso 1 1 calc R . .
C9 C 1.0102(4) 0.5406(6) 0.0755(4) 0.157(3) Uani 1 1 d . . .
H9 H 1.0362 0.6077 0.0638 0.157 Uiso 1 1 calc R . .
C10 C 0.9514(7) 0.4813(9) 0.0117(5) 0.198(5) Uani 1 1 d . . .
H10 H 0.9345 0.5080 -0.0434 0.198 Uiso 1 1 calc R . .
C11 C 0.9172(5) 0.3825(7) 0.0293(4) 0.174(3) Uani 1 1 d . . .
H11 H 0.8795 0.3372 -0.0150 0.174 Uiso 1 1 calc R . .
C12 C 0.9360(3) 0.3450(4) 0.1108(3) 0.1108(15) Uani 1 1 d . . .
H12 H 0.9082 0.2787 0.1212 0.111 Uiso 1 1 calc R . .
B2 B 0.9223(4) 0.5783(4) 0.4868(3) 0.1048(18) Uani 1 1 d . . .
H2A H 0.9535 0.5050 0.5036 0.105 Uiso 1 1 calc R . .
H2B H 0.8599 0.5638 0.4665 0.105 Uiso 1 1 calc R . .
H2C H 0.9389 0.6307 0.5343 0.105 Uiso 1 1 calc R . .
C13 C 1.0673(3) 0.6779(4) 0.4368(2) 0.0951(13) Uani 1 1 d . . .
H13A H 1.1000 0.6072 0.4594 0.095 Uiso 1 1 calc R . .
H13B H 1.0827 0.7374 0.4798 0.095 Uiso 1 1 calc R . .
H13C H 1.0813 0.7053 0.3905 0.095 Uiso 1 1 calc R . .
C14 C 0.8979(2) 0.7847(3) 0.3611(2) 0.0639(9) Uani 1 1 d . . .
C15 C 0.8446(3) 0.8402(4) 0.3962(2) 0.0838(12) Uani 1 1 d . . .
H15 H 0.8344 0.8042 0.4403 0.084 Uiso 1 1 calc R . .
C16 C 0.8068(3) 0.9469(5) 0.3667(4) 0.1065(15) Uani 1 1 d . . .
H16 H 0.7730 0.9836 0.3926 0.106 Uiso 1 1 calc R . .
C17 C 0.8174(4) 1.0009(4) 0.3004(4) 0.122(2) Uani 1 1 d . . .
H17 H 0.7901 1.0727 0.2804 0.122 Uiso 1 1 calc R . .
C18 C 0.8691(4) 0.9479(4) 0.2633(3) 0.1072(15) Uani 1 1 d . . .
H18 H 0.8775 0.9836 0.2181 0.107 Uiso 1 1 calc R . .
C19 C 0.9082(3) 0.8409(3) 0.2940(2) 0.0794(11) Uani 1 1 d . . .
H19 H 0.9429 0.8053 0.2686 0.079 Uiso 1 1 calc R . .
C20 C 0.7780(2) 0.6185(2) 0.18461(19) 0.0490(8) Uani 1 1 d . . .
C21 C 0.7053(3) 0.6836(3) 0.1767(2) 0.0741(11) Uani 1 1 d . . .
H21 H 0.6845 0.6831 0.2202 0.074 Uiso 1 1 calc R . .
C22 C 0.6622(3) 0.7497(3) 0.1062(3) 0.1042(15) Uani 1 1 d . . .
H22 H 0.6130 0.7941 0.1025 0.104 Uiso 1 1 calc R . .
C23 C 0.6908(4) 0.7510(4) 0.0419(3) 0.1048(16) Uani 1 1 d . . .
H23 H 0.6610 0.7953 -0.0061 0.105 Uiso 1 1 calc R . .
C24 C 0.7618(4) 0.6882(4) 0.0478(3) 0.0961(14) Uani 1 1 d . . .
H24 H 0.7823 0.6898 0.0041 0.096 Uiso 1 1 calc R . .
C25 C 0.8048(3) 0.6211(3) 0.1183(2) 0.0720(11) Uani 1 1 d . . .
H25 H 0.8534 0.5763 0.1210 0.062(10) Uiso 1 1 calc R . .
C26 C 0.7266(2) 0.3669(3) 0.2145(2) 0.0588(9) Uani 1 1 d . . .
C27 C 0.7013(3) 0.3214(3) 0.2755(2) 0.0703(11) Uani 1 1 d . . .
H27 H 0.7412 0.3155 0.3310 0.070 Uiso 1 1 calc R . .
C28 C 0.6139(4) 0.2839(3) 0.2527(3) 0.0912(14) Uani 1 1 d . . .
H28 H 0.5958 0.2506 0.2930 0.091 Uiso 1 1 calc R . .
C29 C 0.5559(3) 0.2955(4) 0.1732(4) 0.1036(16) Uani 1 1 d . . .
H29 H 0.4974 0.2733 0.1597 0.104 Uiso 1 1 calc R . .
C30 C 0.5810(3) 0.3393(4) 0.1114(3) 0.1023(14) Uani 1 1 d . . .
H30 H 0.5406 0.3463 0.0563 0.102 Uiso 1 1 calc R . .
C31 C 0.6679(3) 0.3728(4) 0.1329(3) 0.0887(12) Uani 1 1 d . . .
H31 H 0.6868 0.3998 0.0914 0.089 Uiso 1 1 calc R . .
P2' P 0.76662(6) 0.43190(7) 0.70033(5) 0.0591(3) Uani 1 1 d . . .
P1' P 0.60671(6) 0.14237(8) 0.57293(5) 0.0653(3) Uani 1 1 d . . .
O1' O 0.71000(15) 0.13211(18) 0.74244(13) 0.0646(6) Uani 1 1 d . . .
N1' N 0.65199(18) 0.18487(19) 0.77965(16) 0.0559(7) Uani 1 1 d . . .
C3' C 0.6724(2) 0.3131(2) 0.78053(17) 0.0470(8) Uani 1 1 d . . .
H3' H 0.7306 0.3280 0.8245 0.047 Uiso 1 1 calc R . .
C4' C 0.6782(2) 0.3297(2) 0.69383(16) 0.0480(8) Uani 1 1 d . . .
H4' H 0.6218 0.3596 0.6536 0.048 Uiso 1 1 calc R . .
C5' C 0.6933(2) 0.2017(3) 0.66920(19) 0.0541(9) Uani 1 1 d . . .
H5' H 0.7482 0.2030 0.6588 0.054 Uiso 1 1 calc R . .
B2' B 0.8806(3) 0.3710(4) 0.7684(3) 0.0854(14) Uani 1 1 d . . .
H2D H 0.8906 0.2984 0.7446 0.085 Uiso 1 1 calc R . .
H2E H 0.8832 0.3569 0.8244 0.085 Uiso 1 1 calc R . .
H2F H 0.9252 0.4272 0.7703 0.085 Uiso 1 1 calc R . .
C13' C 0.7571(3) 0.4576(3) 0.5952(2) 0.0835(12) Uani 1 1 d . . .
H13D H 0.7720 0.3869 0.5728 0.084 Uiso 1 1 calc R . .
H13E H 0.7967 0.5198 0.5946 0.084 Uiso 1 1 calc R . .
H13F H 0.6976 0.4800 0.5615 0.084 Uiso 1 1 calc R . .
C14' C 0.7387(3) 0.5678(3) 0.7364(2) 0.0571(9) Uani 1 1 d . . .
C15' C 0.8004(3) 0.6303(4) 0.8032(2) 0.0745(10) Uani 1 1 d . . .
H15' H 0.8570 0.5996 0.8299 0.075 Uiso 1 1 calc R . .
C16' C 0.7793(4) 0.7370(4) 0.8307(3) 0.0936(15) Uani 1 1 d . . .
H16' H 0.8216 0.7772 0.8750 0.094 Uiso 1 1 calc R . .
C17' C 0.6973(5) 0.7825(4) 0.7931(3) 0.0975(15) Uani 1 1 d . . .
H17' H 0.6832 0.8536 0.8119 0.098 Uiso 1 1 calc R . .
C18' C 0.6354(3) 0.7248(3) 0.7280(3) 0.0881(13) Uani 1 1 d . . .
H18' H 0.5792 0.7570 0.7023 0.088 Uiso 1 1 calc R . .
C19' C 0.6550(3) 0.6191(3) 0.6997(2) 0.0749(11) Uani 1 1 d . . .
H19' H 0.6116 0.5809 0.6551 0.075 Uiso 1 1 calc R . .
C6' C 0.6356(3) -0.0075(3) 0.5702(3) 0.1131(16) Uani 1 1 d . . .
H6D H 0.6910 -0.0124 0.5631 0.113 Uiso 1 1 calc R . .
H6E H 0.5906 -0.0463 0.5239 0.113 Uiso 1 1 calc R . .
H6F H 0.6409 -0.0452 0.6219 0.113 Uiso 1 1 calc R . .
B1' B 0.6025(4) 0.2237(5) 0.4755(3) 0.120(2) Uani 1 1 d . . .
H1D H 0.5867 0.3046 0.4788 0.120 Uiso 1 1 calc R . .
H1E H 0.5593 0.1876 0.4266 0.120 Uiso 1 1 calc R . .
H1F H 0.6594 0.2203 0.4715 0.120 Uiso 1 1 calc R . .
C7' C 0.5032(2) 0.1402(3) 0.5854(2) 0.0548(8) Uani 1 1 d . . .
C8' C 0.4361(3) 0.2118(3) 0.5369(2) 0.0684(10) Uani 1 1 d . . .
H8' H 0.4454 0.2623 0.4983 0.068 Uiso 1 1 calc R . .
C9' C 0.3557(3) 0.2114(4) 0.5435(3) 0.0851(12) Uani 1 1 d . . .
H9' H 0.3097 0.2576 0.5078 0.085 Uiso 1 1 calc R . .
C10' C 0.3437(3) 0.1429(4) 0.6024(3) 0.0958(13) Uani 1 1 d . . .
H10' H 0.2903 0.1462 0.6098 0.096 Uiso 1 1 calc R . .
C11' C 0.4080(4) 0.0695(4) 0.6511(3) 0.0928(13) Uani 1 1 d . . .
H11' H 0.3975 0.0201 0.6896 0.093 Uiso 1 1 calc R . .
C12' C 0.4881(3) 0.0676(3) 0.6441(2) 0.0770(11) Uani 1 1 d . . .
H12' H 0.5325 0.0180 0.6783 0.077 Uiso 1 1 calc R . .
C20' C 0.6041(3) 0.3830(2) 0.7998(2) 0.0520(9) Uani 1 1 d . . .
C21' C 0.6259(3) 0.4477(3) 0.8717(2) 0.0665(10) Uani 1 1 d . . .
H21' H 0.6847 0.4534 0.9081 0.066 Uiso 1 1 calc R . .
C22' C 0.5613(4) 0.5051(3) 0.8912(3) 0.0950(15) Uani 1 1 d . . .
H22' H 0.5770 0.5498 0.9402 0.095 Uiso 1 1 calc R . .
C23' C 0.4760(4) 0.4961(4) 0.8396(4) 0.0939(15) Uani 1 1 d . . .
H23' H 0.4330 0.5341 0.8534 0.094 Uiso 1 1 calc R . .
C24' C 0.4518(3) 0.4316(3) 0.7669(3) 0.0900(13) Uani 1 1 d . . .
H24' H 0.3927 0.4255 0.7314 0.090 Uiso 1 1 calc R . .
C25' C 0.5164(3) 0.3756(3) 0.7469(2) 0.0733(10) Uani 1 1 d . . .
H25' H 0.5005 0.3325 0.6973 0.073 Uiso 1 1 calc R . .
C26' C 0.6745(3) 0.1351(3) 0.8628(2) 0.0679(10) Uani 1 1 d . . .
C27' C 0.7557(4) 0.0943(3) 0.9098(3) 0.0983(14) Uani 1 1 d . . .
H27' H 0.7994 0.0931 0.8875 0.098 Uiso 1 1 calc R . .
C28' C 0.6303(6) 0.0932(4) 0.9759(4) 0.149(3) Uani 1 1 d . . .
H28' H 0.5866 0.0932 0.9981 0.149 Uiso 1 1 calc R . .
C29' C 0.7129(7) 0.0532(5) 1.0233(4) 0.153(3) Uani 1 1 d . . .
H29' H 0.7256 0.0256 1.0776 0.153 Uiso 1 1 calc R . .
C30' C 0.7747(5) 0.0540(5) 0.9912(3) 0.141(2) Uani 1 1 d . . .
H30' H 0.8312 0.0274 1.0234 0.141 Uiso 1 1 calc R . .
C31' C 0.6115(3) 0.1333(4) 0.8956(3) 0.1118(16) Uani 1 1 d . . .
H31' H 0.5548 0.1596 0.8634 0.112 Uiso 1 1 calc R . .

loop_
_atom_site_aniso_label
_atom_site_aniso_U_11
_atom_site_aniso_U_22
_atom_site_aniso_U_33
_atom_site_aniso_U_23
_atom_site_aniso_U_13
_atom_site_aniso_U_12
P1 0.0522(7) 0.0725(6) 0.0583(6) 0.0031(5) 0.0203(6) 0.0082(5)
P2 0.0521(6) 0.0855(7) 0.0540(6) -0.0116(6) 0.0162(5) -0.0012(6)
O1 0.0582(18) 0.0608(13) 0.0820(17) 0.0243(13) 0.0274(15) 0.0091(14)
N1 0.050(2) 0.0527(18) 0.0605(17) 0.0020(14) 0.0204(16) -0.0019(15)
C3 0.048(2) 0.056(2) 0.049(2) 0.0016(16) 0.025(2) -0.0010(17)
C4 0.039(2) 0.062(2) 0.0438(19) 0.0039(16) 0.0139(18) -0.0042(17)
C5 0.044(2) 0.072(2) 0.0472(19) 0.0058(18) 0.0152(19) 0.003(2)
B1 0.070(4) 0.189(6) 0.090(4) -0.025(4) 0.036(3) -0.001(4)
C6 0.125(5) 0.088(3) 0.117(4) 0.007(2) 0.067(4) 0.027(3)
C7 0.060(3) 0.086(3) 0.057(2) -0.006(2) 0.025(2) 0.005(2)
C8 0.079(4) 0.143(4) 0.072(3) 0.036(3) 0.030(3) 0.021(3)
C9 0.124(6) 0.254(7) 0.120(5) 0.096(6) 0.076(5) 0.044(5)
C10 0.230(11) 0.307(12) 0.061(4) 0.074(6) 0.058(6) 0.131(10)
C11 0.223(9) 0.212(7) 0.050(4) -0.019(4) 0.013(4) 0.083(7)
C12 0.112(4) 0.119(4) 0.082(3) -0.021(3) 0.016(3) 0.024(3)
B2 0.113(5) 0.149(5) 0.054(3) 0.008(3) 0.033(3) 0.033(4)
C13 0.066(3) 0.123(3) 0.086(3) -0.038(2) 0.017(2) -0.005(3)
C14 0.047(3) 0.068(2) 0.071(2) -0.017(2) 0.017(2) -0.015(2)
C15 0.071(3) 0.085(3) 0.094(3) -0.026(2) 0.030(3) -0.008(2)
C16 0.077(4) 0.090(4) 0.146(5) -0.036(3) 0.034(4) -0.005(3)
C17 0.095(5) 0.066(3) 0.172(6) -0.014(4) 0.014(4) 0.011(3)
C18 0.110(4) 0.067(3) 0.135(4) 0.005(3) 0.035(4) -0.012(3)
C19 0.075(3) 0.063(3) 0.102(3) -0.019(2) 0.037(3) -0.008(2)
C20 0.045(2) 0.0449(19) 0.050(2) 0.0030(16) 0.0109(19) 0.0003(16)
C21 0.062(3) 0.071(2) 0.079(3) 0.007(2) 0.015(2) 0.016(2)
C22 0.096(4) 0.090(3) 0.098(4) 0.002(3) 0.006(3) 0.039(3)
C23 0.119(5) 0.097(4) 0.070(3) 0.029(3) 0.004(3) 0.005(3)
C24 0.098(4) 0.118(4) 0.064(3) 0.023(3) 0.020(3) 0.009(3)
C25 0.071(3) 0.083(3) 0.062(2) 0.016(2) 0.025(2) 0.012(2)
C26 0.048(3) 0.053(2) 0.075(3) 0.000(2) 0.022(2) -0.0086(19)
C27 0.064(3) 0.073(3) 0.083(3) -0.001(2) 0.038(2) -0.014(2)
C28 0.084(4) 0.082(3) 0.131(4) -0.009(3) 0.066(4) -0.021(3)
C29 0.061(4) 0.109(4) 0.134(5) -0.021(3) 0.028(4) -0.033(3)
C30 0.066(4) 0.119(4) 0.099(3) -0.011(3) 0.006(3) -0.035(3)
C31 0.072(3) 0.105(3) 0.082(3) -0.001(3) 0.020(3) -0.028(3)
P2' 0.0602(7) 0.0662(6) 0.0551(6) 0.0047(5) 0.0265(5) -0.0055(5)
P1' 0.0529(7) 0.0756(6) 0.0662(6) -0.0174(6) 0.0213(5) -0.0004(6)
O1' 0.0732(17) 0.0609(13) 0.0649(14) 0.0099(12) 0.0320(13) 0.0173(13)
N1' 0.065(2) 0.0488(17) 0.0617(18) 0.0025(13) 0.0330(17) 0.0039(13)
C3' 0.048(2) 0.045(2) 0.0454(19) 0.0042(14) 0.0148(18) 0.0025(15)
C4' 0.053(2) 0.054(2) 0.0392(18) 0.0021(14) 0.0191(18) 0.0104(16)
C5' 0.053(2) 0.056(2) 0.059(2) 0.0024(17) 0.028(2) 0.0036(17)
B2' 0.066(3) 0.089(3) 0.108(4) 0.001(3) 0.041(3) -0.002(3)
C13' 0.087(3) 0.097(3) 0.074(2) 0.009(2) 0.039(2) -0.010(2)
C14' 0.063(3) 0.059(2) 0.050(2) 0.0117(19) 0.023(2) -0.008(2)
C15' 0.082(3) 0.082(3) 0.061(2) 0.013(2) 0.028(2) -0.006(3)
C16' 0.129(5) 0.079(3) 0.072(3) -0.020(2) 0.037(4) -0.027(3)
C17' 0.143(6) 0.066(3) 0.093(4) -0.009(3) 0.056(4) -0.007(4)
C18' 0.105(4) 0.060(3) 0.108(4) 0.006(2) 0.050(3) 0.010(3)
C19' 0.083(4) 0.061(3) 0.076(3) 0.004(2) 0.026(3) -0.003(2)
C6' 0.073(4) 0.104(3) 0.143(4) -0.058(3) 0.020(3) 0.003(3)
B1' 0.084(5) 0.213(6) 0.063(3) -0.019(4) 0.028(3) -0.030(4)
C7' 0.055(2) 0.0447(18) 0.065(2) 0.0023(19) 0.023(2) 0.000(2)
C8' 0.065(3) 0.061(2) 0.081(3) 0.0061(19) 0.030(3) 0.004(2)
C9' 0.053(3) 0.100(3) 0.093(3) 0.003(3) 0.017(3) 0.018(2)
C10' 0.066(4) 0.109(3) 0.118(4) -0.009(3) 0.040(3) -0.020(3)
C11' 0.088(4) 0.091(3) 0.111(4) 0.013(3) 0.051(3) -0.022(3)
C12' 0.077(3) 0.059(2) 0.092(3) 0.006(2) 0.028(3) -0.006(2)
C20' 0.060(3) 0.046(2) 0.057(2) -0.0011(17) 0.030(2) -0.0001(18)
C21' 0.078(3) 0.065(2) 0.062(2) -0.009(2) 0.032(2) 0.001(2)
C22' 0.126(5) 0.089(3) 0.089(4) -0.028(2) 0.061(4) 0.000(3)
C23' 0.096(5) 0.077(3) 0.133(4) -0.015(3) 0.070(4) 0.014(3)
C24' 0.070(3) 0.087(3) 0.125(4) -0.006(3) 0.050(3) 0.021(3)
C25' 0.076(3) 0.070(2) 0.078(3) -0.011(2) 0.033(3) 0.004(2)
C26' 0.092(3) 0.052(2) 0.059(2) 0.010(2) 0.028(3) 0.003(2)
C27' 0.103(4) 0.100(3) 0.084(3) 0.028(3) 0.027(3) 0.002(3)
C28' 0.242(9) 0.129(5) 0.128(5) 0.046(4) 0.129(6) 0.013(5)
C29' 0.264(11) 0.120(4) 0.071(4) 0.039(3) 0.058(5) 0.001(6)
C30' 0.164(7) 0.154(5) 0.082(4) 0.052(3) 0.021(4) -0.002(4)
C31' 0.150(5) 0.108(3) 0.118(4) 0.037(3) 0.096(4) 0.025(3)

loop_
_atom_type_symbol
_atom_type_description
_atom_type_scat_dispersion_real
_atom_type_scat_dispersion_imag
_atom_type_scat_source
C C 0.0033 0.0016 'International Tables Vol C Tables 4.2.6.8 and 6.1.1.4'
H H 0.0000 0.0000 'International Tables Vol C Tables 4.2.6.8 and 6.1.1.4'
B B 0.0013 0.0007 'International Tables Vol C Tables 4.2.6.8 and 6.1.1.4'
N N 0.0061 0.0033 'International Tables Vol C Tables 4.2.6.8 and 6.1.1.4'
O O 0.0106 0.0060 'International Tables Vol C Tables 4.2.6.8 and 6.1.1.4'
P P 0.1023 0.0942 'International Tables Vol C Tables 4.2.6.8 and 6.1.1.4'

loop_
_geom_angle_atom_site_label_1
_geom_angle_atom_site_label_2
_geom_angle_atom_site_label_3
_geom_angle
_geom_angle_site_symmetry_1
_geom_angle_site_symmetry_3
_geom_angle_publ_flag
C6 P1 C7 106.81(19) . . ?
C6 P1 C5 104.22(17) . . ?
C7 P1 C5 110.23(15) . . ?
C6 P1 B1 112.3(2) . . ?
C7 P1 B1 113.1(2) . . ?
C5 P1 B1 109.71(18) . . ?
C14 P2 C13 105.04(18) . . ?
C14 P2 C4 104.79(16) . . ?
C13 P2 C4 106.65(15) . . ?
C14 P2 B2 115.8(2) . . ?
C13 P2 B2 110.9(2) . . ?
C4 P2 B2 112.93(19) . . ?
C5 O1 N1 103.1(2) . . ?
C26 N1 O1 107.8(2) . . ?
C26 N1 C3 112.2(2) . . ?
O1 N1 C3 101.8(2) . . ?
N1 C3 C20 110.7(2) . . ?
N1 C3 C4 101.7(2) . . ?
C20 C3 C4 118.4(2) . . ?
N1 C3 H3 108.5 . . ?
C20 C3 H3 108.5 . . ?
C4 C3 H3 108.5 . . ?
C3 C4 C5 102.5(2) . . ?
C3 C4 P2 112.1(2) . . ?
C5 C4 P2 112.6(2) . . ?
C3 C4 H4 109.8 . . ?
C5 C4 H4 109.8 . . ?
P2 C4 H4 109.8 . . ?
O1 C5 C4 106.0(3) . . ?
O1 C5 P1 112.8(2) . . ?
C4 C5 P1 116.19(19) . . ?
O1 C5 H5 107.1 . . ?
C4 C5 H5 107.1 . . ?
P1 C5 H5 107.1 . . ?
P1 B1 H1A 109.5 . . ?
P1 B1 H1B 109.5 . . ?
H1A B1 H1B 109.5 . . ?
P1 B1 H1C 109.5 . . ?
H1A B1 H1C 109.5 . . ?
H1B B1 H1C 109.5 . . ?
P1 C6 H6A 109.5 . . ?
P1 C6 H6B 109.5 . . ?
H6A C6 H6B 109.5 . . ?
P1 C6 H6C 109.5 . . ?
H6A C6 H6C 109.5 . . ?
H6B C6 H6C 109.5 . . ?
C8 C7 C12 118.0(4) . . ?
C8 C7 P1 119.6(3) . . ?
C12 C7 P1 122.3(3) . . ?
C7 C8 C9 119.8(5) . . ?
C7 C8 H8 120.1 . . ?
C9 C8 H8 120.1 . . ?
C10 C9 C8 122.4(7) . . ?
C10 C9 H9 118.8 . . ?
C8 C9 H9 118.8 . . ?
C9 C10 C11 118.0(7) . . ?
C9 C10 H10 121.0 . . ?
C11 C10 H10 121.0 . . ?
C10 C11 C12 122.4(8) . . ?
C10 C11 H11 118.8 . . ?
C12 C11 H11 118.8 . . ?
C11 C12 C7 119.2(5) . . ?
C11 C12 H12 120.4 . . ?
C7 C12 H12 120.4 . . ?
P2 B2 H2A 109.5 . . ?
P2 B2 H2B 109.5 . . ?
H2A B2 H2B 109.5 . . ?
P2 B2 H2C 109.5 . . ?
H2A B2 H2C 109.5 . . ?
H2B B2 H2C 109.5 . . ?
P2 C13 H13A 109.5 . . ?
P2 C13 H13B 109.5 . . ?
H13A C13 H13B 109.5 . . ?
P2 C13 H13C 109.5 . . ?
H13A C13 H13C 109.5 . . ?
H13B C13 H13C 109.5 . . ?
C19 C14 C15 116.7(4) . . ?
C19 C14 P2 121.8(3) . . ?
C15 C14 P2 121.5(3) . . ?
C16 C15 C14 120.8(4) . . ?
C16 C15 H15 119.6 . . ?
C14 C15 H15 119.6 . . ?
C17 C16 C15 121.7(5) . . ?
C17 C16 H16 119.2 . . ?
C15 C16 H16 119.2 . . ?
C16 C17 C18 119.2(5) . . ?
C16 C17 H17 120.4 . . ?
C18 C17 H17 120.4 . . ?
C17 C18 C19 119.0(5) . . ?
C17 C18 H18 120.5 . . ?
C19 C18 H18 120.5 . . ?
C18 C19 C14 122.6(4) . . ?
C18 C19 H19 118.7 . . ?
C14 C19 H19 118.7 . . ?
C21 C20 C25 116.8(3) . . ?
C21 C20 C3 121.9(3) . . ?
C25 C20 C3 121.1(3) . . ?
C20 C21 C22 121.4(4) . . ?
C20 C21 H21 119.3 . . ?
C22 C21 H21 119.3 . . ?
C23 C22 C21 120.3(4) . . ?
C23 C22 H22 119.8 . . ?
C21 C22 H22 119.8 . . ?
C24 C23 C22 119.7(4) . . ?
C24 C23 H23 120.2 . . ?
C22 C23 H23 120.2 . . ?
C23 C24 C25 120.1(4) . . ?
C23 C24 H24 120.0 . . ?
C25 C24 H24 120.0 . . ?
C20 C25 C24 121.7(4) . . ?
C20 C25 H25 119.1 . . ?
C24 C25 H25 119.1 . . ?
C27 C26 C31 120.3(3) . . ?
C27 C26 N1 122.4(3) . . ?
C31 C26 N1 117.2(3) . . ?
C26 C27 C28 118.4(4) . . ?
C26 C27 H27 120.8 . . ?
C28 C27 H27 120.8 . . ?
C29 C28 C27 120.6(4) . . ?
C29 C28 H28 119.7 . . ?
C27 C28 H28 119.7 . . ?
C28 C29 C30 121.3(4) . . ?
C28 C29 H29 119.4 . . ?
C30 C29 H29 119.4 . . ?
C29 C30 C31 118.4(4) . . ?
C29 C30 H30 120.8 . . ?
C31 C30 H30 120.8 . . ?
C26 C31 C30 120.8(4) . . ?
C26 C31 H31 119.6 . . ?
C30 C31 H31 119.6 . . ?
C13' P2' C14' 106.05(16) . . ?
C13' P2' C4' 106.32(15) . . ?
C14' P2' C4' 105.55(15) . . ?
C13' P2' B2' 111.59(19) . . ?
C14' P2' B2' 114.7(2) . . ?
C4' P2' B2' 112.03(17) . . ?
C6' P1' C7' 105.39(18) . . ?
C6' P1' C5' 104.57(18) . . ?
C7' P1' C5' 109.78(14) . . ?
C6' P1' B1' 111.4(2) . . ?
C7' P1' B1' 113.3(2) . . ?
C5' P1' B1' 111.84(19) . . ?
C5' O1' N1' 102.8(2) . . ?
C26' N1' O1' 107.9(2) . . ?
C26' N1' C3' 113.5(2) . . ?
O1' N1' C3' 102.9(2) . . ?
N1' C3' C20' 109.5(2) . . ?
N1' C3' C4' 101.9(2) . . ?
C20' C3' C4' 118.2(2) . . ?
N1' C3' H3' 109.0 . . ?
C20' C3' H3' 109.0 . . ?
C4' C3' H3' 109.0 . . ?
C3' C4' C5' 102.9(2) . . ?
C3' C4' P2' 110.95(19) . . ?
C5' C4' P2' 113.8(2) . . ?
C3' C4' H4' 109.6 . . ?
C5' C4' H4' 109.6 . . ?
P2' C4' H4' 109.6 . . ?
O1' C5' C4' 105.9(2) . . ?
O1' C5' P1' 114.4(2) . . ?
C4' C5' P1' 115.8(2) . . ?
O1' C5' H5' 106.7 . . ?
C4' C5' H5' 106.7 . . ?
P1' C5' H5' 106.7 . . ?
P2' B2' H2D 109.5 . . ?
P2' B2' H2E 109.5 . . ?
H2D B2' H2E 109.5 . . ?
P2' B2' H2F 109.5 . . ?
H2D B2' H2F 109.5 . . ?
H2E B2' H2F 109.5 . . ?
P2' C13' H13D 109.5 . . ?
P2' C13' H13E 109.5 . . ?
H13D C13' H13E 109.5 . . ?
P2' C13' H13F 109.5 . . ?
H13D C13' H13F 109.5 . . ?
H13E C13' H13F 109.5 . . ?
C15' C14' C19' 116.0(3) . . ?
C15' C14' P2' 121.4(3) . . ?
C19' C14' P2' 122.6(3) . . ?
C16' C15' C14' 121.6(4) . . ?
C16' C15' H15' 119.2 . . ?
C14' C15' H15' 119.2 . . ?
C17' C16' C15' 120.0(5) . . ?
C17' C16' H16' 120.0 . . ?
C15' C16' H16' 120.0 . . ?
C16' C17' C18' 120.3(5) . . ?
C16' C17' H17' 119.8 . . ?
C18' C17' H17' 119.8 . . ?
C17' C18' C19' 120.6(5) . . ?
C17' C18' H18' 119.7 . . ?
C19' C18' H18' 119.7 . . ?
C18' C19' C14' 121.5(4) . . ?
C18' C19' H19' 119.2 . . ?
C14' C19' H19' 119.2 . . ?
P1' C6' H6D 109.5 . . ?
P1' C6' H6E 109.5 . . ?
H6D C6' H6E 109.5 . . ?
P1' C6' H6F 109.5 . . ?
H6D C6' H6F 109.5 . . ?
H6E C6' H6F 109.5 . . ?
P1' B1' H1D 109.5 . . ?
P1' B1' H1E 109.5 . . ?
H1D B1' H1E 109.5 . . ?
P1' B1' H1F 109.5 . . ?
H1D B1' H1F 109.5 . . ?
H1E B1' H1F 109.5 . . ?
C8' C7' C12' 117.9(3) . . ?
C8' C7' P1' 119.9(3) . . ?
C12' C7' P1' 122.1(3) . . ?
C9' C8' C7' 121.7(4) . . ?
C9' C8' H8' 119.1 . . ?
C7' C8' H8' 119.1 . . ?
C10' C9' C8' 119.0(4) . . ?
C10' C9' H9' 120.5 . . ?
C8' C9' H9' 120.5 . . ?
C9' C10' C11' 121.2(4) . . ?
C9' C10' H10' 119.4 . . ?
C11' C10' H10' 119.4 . . ?
C10' C11' C12' 120.3(4) . . ?
C10' C11' H11' 119.9 . . ?
C12' C11' H11' 119.9 . . ?
C11' C12' C7' 119.8(4) . . ?
C11' C12' H12' 120.1 . . ?
C7' C12' H12' 120.1 . . ?
C21' C20' C25' 118.5(3) . . ?
C21' C20' C3' 121.5(4) . . ?
C25' C20' C3' 119.8(3) . . ?
C20' C21' C22' 120.8(4) . . ?
C20' C21' H21' 119.6 . . ?
C22' C21' H21' 119.6 . . ?
C23' C22' C21' 120.0(4) . . ?
C23' C22' H22' 120.0 . . ?
C21' C22' H22' 120.0 . . ?
C22' C23' C24' 120.7(4) . . ?
C22' C23' H23' 119.6 . . ?
C24' C23' H23' 119.6 . . ?
C23' C24' C25' 119.2(4) . . ?
C23' C24' H24' 120.4 . . ?
C25' C24' H24' 120.4 . . ?
C20' C25' C24' 120.8(3) . . ?
C20' C25' H25' 119.6 . . ?
C24' C25' H25' 119.6 . . ?
C27' C26' C31' 118.8(4) . . ?
C27' C26' N1' 123.3(4) . . ?
C31' C26' N1' 117.9(4) . . ?
C26' C27' C30' 120.5(5) . . ?
C26' C27' H27' 119.7 . . ?
C30' C27' H27' 119.7 . . ?
C29' C28' C31' 120.2(6) . . ?
C29' C28' H28' 119.9 . . ?
C31' C28' H28' 119.9 . . ?
C30' C29' C28' 119.5(6) . . ?
C30' C29' H29' 120.3 . . ?
C28' C29' H29' 120.3 . . ?
C29' C30' C27' 120.4(6) . . ?
C29' C30' H30' 119.8 . . ?
C27' C30' H30' 119.8 . . ?
C26' C31' C28' 120.6(5) . . ?
C26' C31' H31' 119.7 . . ?
C28' C31' H31' 119.7 . . ?

loop_
_geom_bond_atom_site_label_1
_geom_bond_atom_site_label_2
_geom_bond_distance
_geom_bond_site_symmetry_2
_geom_bond_publ_flag
P1 C6 1.777(4) . ?
P1 C7 1.789(4) . ?
P1 C5 1.847(3) . ?
P1 B1 1.855(5) . ?
P2 C14 1.786(4) . ?
P2 C13 1.801(4) . ?
P2 C4 1.841(3) . ?
P2 B2 1.880(4) . ?
O1 C5 1.418(4) . ?
O1 N1 1.463(3) . ?
N1 C26 1.448(4) . ?
N1 C3 1.498(3) . ?
C3 C20 1.503(4) . ?
C3 C4 1.548(4) . ?
C3 H3 0.9800 . ?
C4 C5 1.557(4) . ?
C4 H4 0.9800 . ?
C5 H5 0.9800 . ?
B1 H1A 0.9600 . ?
B1 H1B 0.9600 . ?
B1 H1C 0.9600 . ?
C6 H6A 0.9600 . ?
C6 H6B 0.9600 . ?
C6 H6C 0.9600 . ?
C7 C8 1.365(5) . ?
C7 C12 1.388(5) . ?
C8 C9 1.384(6) . ?
C8 H8 0.9300 . ?
C9 C10 1.333(10) . ?
C9 H9 0.9300 . ?
C10 C11 1.338(10) . ?
C10 H10 0.9300 . ?
C11 C12 1.381(6) . ?
C11 H11 0.9300 . ?
C12 H12 0.9300 . ?
B2 H2A 0.9600 . ?
B2 H2B 0.9600 . ?
B2 H2C 0.9600 . ?
C13 H13A 0.9600 . ?
C13 H13B 0.9600 . ?
C13 H13C 0.9600 . ?
C14 C19 1.381(4) . ?
C14 C15 1.386(5) . ?
C15 C16 1.366(6) . ?
C15 H15 0.9300 . ?
C16 C17 1.360(6) . ?
C16 H16 0.9300 . ?
C17 C18 1.375(6) . ?
C17 H17 0.9300 . ?
C18 C19 1.379(5) . ?
C18 H18 0.9300 . ?
C19 H19 0.9300 . ?
C20 C21 1.363(4) . ?
C20 C25 1.367(4) . ?
C21 C22 1.370(5) . ?
C21 H21 0.9300 . ?
C22 C23 1.353(6) . ?
C22 H22 0.9300 . ?
C23 C24 1.334(6) . ?
C23 H23 0.9300 . ?
C24 C25 1.376(5) . ?
C24 H24 0.9300 . ?
C25 H25 0.9300 . ?
C26 C27 1.365(4) . ?
C26 C31 1.367(5) . ?
C27 C28 1.398(5) . ?
C27 H27 0.9300 . ?
C28 C29 1.341(5) . ?
C28 H28 0.9300 . ?
C29 C30 1.368(5) . ?
C29 H29 0.9300 . ?
C30 C31 1.380(6) . ?
C30 H30 0.9300 . ?
C31 H31 0.9300 . ?
P2' C13' 1.776(3) . ?
P2' C14' 1.784(4) . ?
P2' C4' 1.825(3) . ?
P2' B2' 1.915(5) . ?
P1' C6' 1.769(3) . ?
P1' C7' 1.786(3) . ?
P1' C5' 1.848(3) . ?
P1' B1' 1.888(4) . ?
O1' C5' 1.420(3) . ?
O1' N1' 1.459(3) . ?
N1' C26' 1.446(4) . ?
N1' C3' 1.490(3) . ?
C3' C20' 1.506(4) . ?
C3' C4' 1.539(3) . ?
C3' H3' 0.9800 . ?
C4' C5' 1.557(4) . ?
C4' H4' 0.9800 . ?
C5' H5' 0.9800 . ?
B2' H2D 0.9600 . ?
B2' H2E 0.9600 . ?
B2' H2F 0.9600 . ?
C13' H13D 0.9600 . ?
C13' H13E 0.9600 . ?
C13' H13F 0.9600 . ?
C14' C15' 1.399(4) . ?
C14' C19' 1.400(5) . ?
C15' C16' 1.389(5) . ?
C15' H15' 0.9300 . ?
C16' C17' 1.352(6) . ?
C16' H16' 0.9300 . ?
C17' C18' 1.358(6) . ?
C17' H17' 0.9300 . ?
C18' C19' 1.375(5) . ?
C18' H18' 0.9300 . ?
C19' H19' 0.9300 . ?
C6' H6D 0.9600 . ?
C6' H6E 0.9600 . ?
C6' H6F 0.9600 . ?
B1' H1D 0.9600 . ?
B1' H1E 0.9600 . ?
B1' H1F 0.9600 . ?
C7' C8' 1.366(4) . ?
C7' C12' 1.395(4) . ?
C8' C9' 1.363(5) . ?
C8' H8' 0.9300 . ?
C9' C10' 1.347(5) . ?
C9' H9' 0.9300 . ?
C10' C11' 1.354(5) . ?
C10' H10' 0.9300 . ?
C11' C12' 1.361(5) . ?
C11' H11' 0.9300 . ?
C12' H12' 0.9300 . ?
C20' C21' 1.361(4) . ?
C20' C25' 1.380(5) . ?
C21' C22' 1.387(5) . ?
C21' H21' 0.9300 . ?
C22' C23' 1.344(6) . ?
C22' H22' 0.9300 . ?
C23' C24' 1.368(5) . ?
C23' H23' 0.9300 . ?
C24' C25' 1.383(5) . ?
C24' H24' 0.9300 . ?
C25' H25' 0.9300 . ?
C26' C27' 1.348(5) . ?
C26' C31' 1.351(5) . ?
C27' C30' 1.389(6) . ?
C27' H27' 0.9300 . ?
C28' C29' 1.363(9) . ?
C28' C31' 1.371(6) . ?
C28' H28' 0.9300 . ?
C29' C30' 1.323(8) . ?
C29' H29' 0.9300 . ?
C30' H30' 0.9300 . ?
C31' H31' 0.9300 . ?

loop_
_geom_torsion_atom_site_label_1
_geom_torsion_atom_site_label_2
_geom_torsion_atom_site_label_3
_geom_torsion_atom_site_label_4
_geom_torsion
_geom_torsion_site_symmetry_1
_geom_torsion_site_symmetry_2
_geom_torsion_site_symmetry_3
_geom_torsion_site_symmetry_4
_geom_torsion_publ_flag
B1 P1 C7 C8 -29.1(4) . . . . ?
B1' P1' C7' C8' -12.2(3) . . . . ?
B2 P2 C14 C15 4.6(4) . . . . ?
B2' P2' C14' C15' 7.3(3) . . . . ?
O1 N1 C26 C27 25.3(4) . . . . ?
O1' N1' C26' C27' 27.5(4) . . . . ?
N1 C3 C20 C25 -60.5(4) . . . . ?
N1' C3' C20' C25' -60.3(3) . . . . ?
O1 C5 P1 C7 81.5(3) . . . . ?
O1' C5' P1' C7' 63.6(2) . . . . ?
O1 C5 P1 C6 -32.8(3) . . . . ?
O1' C5' P1' C6' -49.1(3) . . . . ?
O1 C5 P1 B1 -153.3(3) . . . . ?
O1' C5' P1' B1' -169.8(2) . . . . ?
